data_7055719
loop_
_publ_author_name
'Dong, Dapeng'
'Zhang, Yanjuan'
'Jiao, Chengqi'
'Zhao, Liang'
'Liu, Tao'
'Liu, Dedi'
'Li, Zhenghua'
'Liu, Jia'
'Liu, Dongping'

_publ_section_title
;
 Syntheses, structures, and magnetic properties of three new cyano-bridged
 heterobimetallic chains based on [Fe(Tp*)(CN)3]&#x2212;
;
_journal_issue 10
_journal_name_full 'New J. Chem.'
_journal_page_first 8451
_journal_paper_doi 10.1039/C6NJ01015F
_journal_volume 40
_journal_year 2016
_chemical_formula_sum 'C40 H60 B2 Fe3 N18 O6'
_chemical_formula_weight 1078.23
_space_group_crystal_system orthorhombic
_space_group_IT_number 72
_space_group_name_Hall '-I 2 2c'
_space_group_name_H-M_alt 'I b a m'
_symmetry_space_group_name_Hall '-I 2 2c'
_symmetry_space_group_name_H-M 'I b a m'
_atom_sites_solution_hydrogens mixed
_audit_creation_method SHELXL-2014/7
_audit_update_record
;
2016-08-07 deposited with the CCDC.
2016-08-11 downloaded from the CCDC.
;
_cell_angle_alpha 90
_cell_angle_beta 90
_cell_angle_gamma 90
_cell_formula_units_Z 4
_cell_length_a 14.97(2)
_cell_length_b 27.32(4)
_cell_length_c 14.14(2)
_cell_measurement_reflns_used 1197
_cell_measurement_temperature 273(2)
_cell_measurement_theta_max 21.73
_cell_measurement_theta_min 2.48
_cell_volume 5783(14)
_computing_cell_refinement 'Bruker SMART'
_computing_data_collection 'Bruker SMART'
_computing_data_reduction 'Bruker SAINT'
_computing_molecular_graphics 'Bruker SHELXTL'
_computing_publication_material 'Bruker SHELXTL'
_computing_structure_refinement 'SHELXL-2014/7 (Sheldrick, 2014)'
_computing_structure_solution 'Bruker SHELXTL'
_diffrn_ambient_temperature 273(2)
_diffrn_measured_fraction_theta_full 0.990
_diffrn_measured_fraction_theta_max 0.990
_diffrn_measurement_device_type 'CCD area detector'
_diffrn_measurement_method 'phi and omega scans'
_diffrn_radiation_type MoK\a
_diffrn_radiation_wavelength 0.71073
_diffrn_reflns_av_R_equivalents 0.1245
_diffrn_reflns_av_unetI/netI 0.0968
_diffrn_reflns_Laue_measured_fraction_full 0.990
_diffrn_reflns_Laue_measured_fraction_max 0.990
_diffrn_reflns_limit_h_max 17
_diffrn_reflns_limit_h_min -16
_diffrn_reflns_limit_k_max 29
_diffrn_reflns_limit_k_min -32
_diffrn_reflns_limit_l_max 16
_diffrn_reflns_limit_l_min -12
_diffrn_reflns_number 13030
_diffrn_reflns_point_group_measured_fraction_full 0.990
_diffrn_reflns_point_group_measured_fraction_max 0.990
_diffrn_reflns_theta_full 24.999
_diffrn_reflns_theta_max 24.999
_diffrn_reflns_theta_min 2.479
_exptl_absorpt_coefficient_mu 0.797
_exptl_absorpt_correction_type none
_exptl_crystal_colour red
_exptl_crystal_density_diffrn 1.238
_exptl_crystal_description needle
_exptl_crystal_F_000 2248
_exptl_crystal_size_max 0.3
_exptl_crystal_size_mid 0.06
_exptl_crystal_size_min 0.05
_refine_diff_density_max 0.345
_refine_diff_density_min -0.376
_refine_diff_density_rms 0.072
_refine_ls_extinction_method none
_refine_ls_goodness_of_fit_ref 1.039
_refine_ls_hydrogen_treatment mixed
_refine_ls_matrix_type full
_refine_ls_number_parameters 177
_refine_ls_number_reflns 2643
_refine_ls_number_restraints 0
_refine_ls_restrained_S_all 1.039
_refine_ls_R_factor_all 0.1040
_refine_ls_R_factor_gt 0.0579
_refine_ls_shift/su_max 0.003
_refine_ls_shift/su_mean 0.000
_refine_ls_structure_factor_coef Fsqd
_refine_ls_weighting_details 'w=1/[\s^2^(Fo^2^)+(0.0712P)^2^] where P=(Fo^2^+2Fc^2^)/3'
_refine_ls_weighting_scheme calc
_refine_ls_wR_factor_gt 0.1421
_refine_ls_wR_factor_ref 0.1618
_reflns_Friedel_coverage 0.000
_reflns_number_gt 1651
_reflns_number_total 2643
_reflns_threshold_expression 'I > 2\s(I)'
_cod_data_source_file c6nj01015f2.cif
_cod_data_source_block 2_sq
_cod_depositor_comments 'Adding full bibliography for 7055717--7055719.cif.'
_cod_original_cell_volume 5785(15)
_cod_database_code 7055719
_shelx_shelxl_version_number 2014/7
_shelx_space_group_comment
;
The symmetry employed for this shelxl refinement is uniquely defined
by the following loop, which should always be used as a source of
symmetry information in preference to the above space-group names.
They are only intended as comments.
;

loop_
_space_group_symop_operation_xyz
'x, y, z'
'-x, -y, z'
'-x+1/2, y+1/2, -z'
'x+1/2, -y+1/2, -z'
'x+1/2, y+1/2, z+1/2'
'-x+1/2, -y+1/2, z+1/2'
'-x+1, y+1, -z+1/2'
'x+1, -y+1, -z+1/2'
'-x, -y, -z'
'x, y, -z'
'x-1/2, -y-1/2, z'
'-x-1/2, y-1/2, z'
'-x+1/2, -y+1/2, -z+1/2'
'x+1/2, y+1/2, -z+1/2'
'x, -y, z+1/2'
'-x, y, z+1/2'

loop_
_atom_site_label
_atom_site_type_symbol
_atom_site_fract_x
_atom_site_fract_y
_atom_site_fract_z
_atom_site_U_iso_or_equiv
_atom_site_adp_type
_atom_site_occupancy
_atom_site_site_symmetry_order
_atom_site_calc_flag
_atom_site_refinement_flags_posn
_atom_site_refinement_flags_adp
_atom_site_refinement_flags_occupancy
Fe1 Fe 0.5000 0.5000 0.7500 0.0390(4) Uani 1 4 d S T P
Fe2 Fe 0.44563(5) 0.63731(3) 1.0000 0.0373(3) Uani 1 2 d S T P
N1 N 0.5675(3) 0.72015(18) 1.0000 0.0390(13) Uani 1 2 d S T P
N2 N 0.5655(3) 0.66921(18) 1.0000 0.0394(13) Uani 1 2 d S T P
N3 N 0.4256(2) 0.73320(13) 0.9120(3) 0.0412(9) Uani 1 1 d . . .
N4 N 0.4064(2) 0.68427(12) 0.8982(2) 0.0392(9) Uani 1 1 d . . .
N5 N 0.4959(2) 0.55656(14) 0.8572(3) 0.0448(9) Uani 1 1 d . . .
N6 N 0.2572(4) 0.5905(3) 1.0000 0.083(2) Uani 1 2 d S T P
C1 C 0.6787(4) 0.6013(2) 1.0000 0.0560(19) Uani 1 2 d S T P
H1B H 0.6314 0.5752 1.0000 0.084 Uiso 1 2 d R U P
H1C H 0.7187 0.5886 0.9446 0.084 Uiso 0.5 1 d R U P
C2 C 0.6507(4) 0.6543(2) 1.0000 0.0425(16) Uani 1 2 d S T P
C3 C 0.7081(4) 0.6958(2) 1.0000 0.0487(17) Uani 1 2 d S T P
H3A H 0.7703 0.6957 1.0000 0.058 Uiso 1 2 calc R U P
C4 C 0.6533(4) 0.7362(2) 1.0000 0.0441(16) Uani 1 2 d S T P
C5 C 0.6785(5) 0.7890(2) 1.0000 0.066(2) Uani 1 2 d S T P
H5A H 0.6251 0.8085 1.0000 0.100 Uiso 1 2 d R U P
H5B H 0.7130 0.7963 1.0554 0.100 Uiso 0.5 1 d R U P
C6 C 0.4060(4) 0.81420(18) 0.8296(4) 0.0727(17) Uani 1 1 d . . .
H6A H 0.4350 0.8260 0.8856 0.109 Uiso 1 1 calc R U .
H6B H 0.4412 0.8226 0.7752 0.109 Uiso 1 1 calc R U .
H6C H 0.3480 0.8289 0.8243 0.109 Uiso 1 1 calc R U .
C7 C 0.3964(3) 0.75917(18) 0.8354(4) 0.0517(13) Uani 1 1 d . . .
C8 C 0.3597(3) 0.7266(2) 0.7731(4) 0.0608(15) Uani 1 1 d . . .
H8A H 0.3351 0.7341 0.7145 0.073 Uiso 1 1 calc R U .
C9 C 0.3659(3) 0.68035(18) 0.8129(3) 0.0487(12) Uani 1 1 d . . .
C10 C 0.3330(4) 0.6340(2) 0.7721(4) 0.0722(17) Uani 1 1 d . . .
H10A H 0.3069 0.6403 0.7113 0.108 Uiso 1 1 calc R U .
H10B H 0.3819 0.6116 0.7652 0.108 Uiso 1 1 calc R U .
H10C H 0.2888 0.6201 0.8133 0.108 Uiso 1 1 calc R U .
C11 C 0.4792(3) 0.58821(16) 0.9093(3) 0.0404(11) Uani 1 1 d . . .
C12 C 0.3267(5) 0.6072(2) 1.0000 0.0534(18) Uani 1 2 d S T P
O1 O 0.6431(3) 0.5000 0.7500 0.0610(13) Uani 1 2 d S T P
B1 B 0.4797(5) 0.7488(3) 1.0000 0.0445(19) Uani 1 2 d S T P
C13 C 0.6996(8) 0.5004(4) 0.8228(9) 0.076(3) Uani 0.5 1 d . . P
H13A H 0.6573 0.4827 0.8621 0.091 Uiso 0.5 1 d R U P
H13B H 0.6864 0.5343 0.8370 0.091 Uiso 0.5 1 d R U P
C14 C 0.7653(7) 0.4980(4) 0.8958(10) 0.084(4) Uani 0.5 1 d . . P
H14A H 0.7415 0.5097 0.9547 0.127 Uiso 0.5 1 d R U P
H14B H 0.7850 0.4647 0.9033 0.127 Uiso 0.5 1 d R U P
H14C H 0.8150 0.5180 0.8773 0.127 Uiso 0.5 1 d R U P
H1A H 0.489(3) 0.793(2) 1.0000 0.045(16) Uiso 1 2 d S . P

loop_
_atom_site_aniso_label
_atom_site_aniso_U_11
_atom_site_aniso_U_22
_atom_site_aniso_U_33
_atom_site_aniso_U_23
_atom_site_aniso_U_13
_atom_site_aniso_U_12
Fe1 0.0467(8) 0.0422(7) 0.0280(8) 0.000 0.000 0.000
Fe2 0.0370(5) 0.0459(6) 0.0289(6) 0.000 0.000 0.0036(4)
N1 0.032(3) 0.053(3) 0.033(3) 0.000 0.000 0.004(2)
N2 0.041(3) 0.053(3) 0.024(3) 0.000 0.000 0.005(2)
N3 0.038(2) 0.053(2) 0.032(2) 0.0046(19) 0.0003(17) 0.0093(16)
N4 0.040(2) 0.050(2) 0.028(2) -0.0007(18) -0.0021(17) 0.0056(16)
N5 0.053(2) 0.052(2) 0.030(2) -0.001(2) -0.0020(18) 0.0034(19)
N6 0.051(4) 0.100(5) 0.098(6) 0.000 0.000 -0.026(4)
C1 0.051(4) 0.058(4) 0.059(5) 0.000 0.000 0.008(3)
C2 0.039(4) 0.058(4) 0.031(4) 0.000 0.000 0.009(3)
C3 0.034(3) 0.078(5) 0.034(4) 0.000 0.000 0.002(3)
C4 0.037(4) 0.062(4) 0.033(4) 0.000 0.000 -0.011(3)
C5 0.058(5) 0.062(5) 0.079(6) 0.000 0.000 -0.015(4)
C6 0.060(3) 0.080(4) 0.078(5) 0.032(3) 0.012(3) 0.007(3)
C7 0.043(3) 0.067(3) 0.045(3) 0.023(3) 0.013(2) 0.013(2)
C8 0.062(4) 0.090(4) 0.031(3) 0.008(3) -0.006(3) 0.022(3)
C9 0.040(3) 0.071(3) 0.035(3) -0.006(3) -0.005(2) 0.015(2)
C10 0.073(4) 0.096(4) 0.047(3) -0.012(3) -0.033(3) 0.017(3)
C11 0.042(3) 0.043(3) 0.036(3) 0.005(2) -0.001(2) 0.0046(19)
C12 0.056(5) 0.061(4) 0.043(5) 0.000 0.000 0.005(3)
O1 0.046(3) 0.090(4) 0.047(3) 0.005(3) 0.000 0.000
B1 0.040(4) 0.049(4) 0.044(5) 0.000 0.000 0.004(3)
C13 0.067(8) 0.082(8) 0.078(10) -0.002(7) 0.002(7) -0.003(6)
C14 0.076(8) 0.087(8) 0.090(10) 0.030(7) -0.027(8) 0.006(6)

loop_
_atom_type_symbol
_atom_type_description
_atom_type_scat_dispersion_real
_atom_type_scat_dispersion_imag
_atom_type_scat_source
C C 0.0033 0.0016 'International Tables Vol C Tables 4.2.6.8 and 6.1.1.4'
H H 0.0000 0.0000 'International Tables Vol C Tables 4.2.6.8 and 6.1.1.4'
B B 0.0013 0.0007 'International Tables Vol C Tables 4.2.6.8 and 6.1.1.4'
N N 0.0061 0.0033 'International Tables Vol C Tables 4.2.6.8 and 6.1.1.4'
O O 0.0106 0.0060 'International Tables Vol C Tables 4.2.6.8 and 6.1.1.4'
Fe Fe 0.3463 0.8444 'International Tables Vol C Tables 4.2.6.8 and 6.1.1.4'

loop_
_geom_angle_atom_site_label_1
_geom_angle_atom_site_label_2
_geom_angle_atom_site_label_3
_geom_angle
_geom_angle_site_symmetry_1
_geom_angle_site_symmetry_3
O1 Fe1 O1 180.0 2_665 .
O1 Fe1 N5 88.39(9) 2_665 .
O1 Fe1 N5 91.61(9) . .
O1 Fe1 N5 88.39(9) 2_665 8_456
O1 Fe1 N5 91.61(9) . 8_456
N5 Fe1 N5 176.78(18) . 8_456
O1 Fe1 N5 91.61(9) 2_665 2_665
O1 Fe1 N5 88.39(9) . 2_665
N5 Fe1 N5 91.1(2) . 2_665
N5 Fe1 N5 89.0(2) 8_456 2_665
O1 Fe1 N5 91.61(9) 2_665 7_546
O1 Fe1 N5 88.39(9) . 7_546
N5 Fe1 N5 89.0(2) . 7_546
N5 Fe1 N5 91.1(2) 8_456 7_546
N5 Fe1 N5 176.78(18) 2_665 7_546
C11 Fe2 C11 83.7(3) . 10_557
C11 Fe2 C12 86.8(2) . .
C11 Fe2 C12 86.8(2) 10_557 .
C11 Fe2 N2 94.00(18) . .
C11 Fe2 N2 94.00(18) 10_557 .
C12 Fe2 N2 178.9(2) . .
C11 Fe2 N4 92.5(2) . .
C11 Fe2 N4 175.27(16) 10_557 .
C12 Fe2 N4 90.15(18) . .
N2 Fe2 N4 89.07(16) . .
C11 Fe2 N4 175.27(16) . 10_557
C11 Fe2 N4 92.5(2) 10_557 10_557
C12 Fe2 N4 90.15(18) . 10_557
N2 Fe2 N4 89.07(16) . 10_557
N4 Fe2 N4 91.1(2) . 10_557
C4 N1 N2 110.1(5) . .
C4 N1 B1 130.4(6) . .
N2 N1 B1 119.5(5) . .
C2 N2 N1 106.4(5) . .
C2 N2 Fe2 136.4(4) . .
N1 N2 Fe2 117.2(3) . .
C7 N3 N4 108.9(4) . .
C7 N3 B1 131.6(5) . .
N4 N3 B1 119.3(4) . .
C9 N4 N3 107.2(4) . .
C9 N4 Fe2 135.7(3) . .
N3 N4 Fe2 117.1(3) . .
C11 N5 Fe1 168.5(3) . .
C2 C1 H1B 119.1 . .
C2 C1 H1C 118.6 . .
H1B C1 H1C 99.6 . .
N2 C2 C3 109.5(5) . .
N2 C2 C1 123.8(6) . .
C3 C2 C1 126.7(6) . .
C4 C3 C2 106.1(6) . .
C4 C3 H3A 126.9 . .
C2 C3 H3A 126.9 . .
N1 C4 C3 107.9(6) . .
N1 C4 C5 123.4(6) . .
C3 C4 C5 128.7(6) . .
C4 C5 H5A 109.1 . .
C4 C5 H5B 109.7 . .
H5A C5 H5B 109.4 . .
C7 C6 H6A 109.5 . .
C7 C6 H6B 109.5 . .
H6A C6 H6B 109.5 . .
C7 C6 H6C 109.5 . .
H6A C6 H6C 109.5 . .
H6B C6 H6C 109.5 . .
C8 C7 N3 107.6(4) . .
C8 C7 C6 130.6(5) . .
N3 C7 C6 121.9(5) . .
C7 C8 C9 107.7(5) . .
C7 C8 H8A 126.1 . .
C9 C8 H8A 126.1 . .
N4 C9 C8 108.7(4) . .
N4 C9 C10 124.5(4) . .
C8 C9 C10 126.9(5) . .
C9 C10 H10A 109.5 . .
C9 C10 H10B 109.5 . .
H10A C10 H10B 109.5 . .
C9 C10 H10C 109.5 . .
H10A C10 H10C 109.5 . .
H10B C10 H10C 109.5 . .
N5 C11 Fe2 175.8(4) . .
N6 C12 Fe2 178.9(7) . .
C13 O1 C13 101.2(11) 8_456 .
C13 O1 Fe1 129.4(6) 8_456 .
C13 O1 Fe1 129.4(6) . .
N1 B1 N3 108.0(4) . .
N1 B1 N3 108.0(4) . 10_557
N3 B1 N3 107.4(5) . 10_557
N1 B1 H1A 114(2) . .
N3 B1 H1A 109.4(13) . .
N3 B1 H1A 109.4(13) 10_557 .
O1 C13 C14 174.8(12) . .
O1 C13 H13A 91.4 . .
C14 C13 H13A 90.7 . .
O1 C13 H13B 92.1 . .
C14 C13 H13B 92.0 . .
H13A C13 H13B 103.0 . .
C13 C14 H14A 110.8 . .
C13 C14 H14B 109.5 . .
H14A C14 H14B 109.5 . .
C13 C14 H14C 108.1 . .
H14A C14 H14C 109.5 . .
H14B C14 H14C 109.5 . .

loop_
_geom_bond_atom_site_label_1
_geom_bond_atom_site_label_2
_geom_bond_distance
_geom_bond_site_symmetry_2
Fe1 O1 2.143(6) 2_665
Fe1 O1 2.143(6) .
Fe1 N5 2.166(5) .
Fe1 N5 2.166(5) 8_456
Fe1 N5 2.166(5) 2_665
Fe1 N5 2.166(5) 7_546
Fe2 C11 1.923(5) .
Fe2 C11 1.923(5) 10_557
Fe2 C12 1.961(8) .
Fe2 N2 1.995(5) .
Fe2 N4 2.015(4) .
Fe2 N4 2.015(4) 10_557
N1 C4 1.357(7) .
N1 N2 1.392(7) .
N1 B1 1.531(8) .
N2 C2 1.339(7) .
N3 C7 1.367(6) .
N3 N4 1.381(5) .
N3 B1 1.544(6) .
N4 C9 1.355(6) .
N5 C11 1.163(5) .
N6 C12 1.136(9) .
C1 C2 1.507(8) .
C1 H1B 1.0053 .
C1 H1C 1.0466 .
C2 C3 1.423(9) .
C3 C4 1.374(9) .
C3 H3A 0.9300 .
C4 C5 1.492(9) .
C5 H5A 0.9603 .
C5 H5B 0.9602 .
C6 C7 1.513(7) .
C6 H6A 0.9600 .
C6 H6B 0.9600 .
C6 H6C 0.9600 .
C7 C8 1.367(7) .
C8 C9 1.387(7) .
C8 H8A 0.9300 .
C9 C10 1.476(7) .
C10 H10A 0.9600 .
C10 H10B 0.9600 .
C10 H10C 0.9600 .
O1 C13 1.332(12) 8_456
O1 C13 1.332(12) .
B1 N3 1.544(6) 10_557
B1 H1A 1.22(5) .
C13 C14 1.428(15) .
C13 H13A 0.9700 .
C13 H13B 0.9698 .
C14 H14A 0.9601 .
C14 H14B 0.9599 .
C14 H14C 0.9602 .
